data_1561516
loop_
_publ_author_name
'Pander, Piotr'
'Daniels, Ruth'
'Zaytsev, Andrey V.'
'Horn, Ashleigh'
'Sil, Amit'
'Penfold, Thomas J.'
'Williams, J. A. Gareth'
'Kozhevnikov, Valery N.'
'Dias, Fernando B.'

_publ_section_title
;
 Exceptionally fast radiative decay of a dinuclear platinum complex
 through thermally activated delayed fluorescence.
;
_journal_issue 17
_journal_name_full 'Chemical science'
_journal_page_first 6172
_journal_page_last 6180
_journal_paper_doi 10.1039/d1sc00160d
_journal_volume 12
_journal_year 2021
_chemical_formula_moiety 'C64 H70 N4 O2 Pt2, 2(C H4 O)'
_chemical_formula_sum 'C66 H78 N4 O4 Pt2'
_chemical_formula_weight 1381.50
_space_group_crystal_system monoclinic
_space_group_IT_number 14
_space_group_name_Hall '-P 2ybc'
_space_group_name_H-M_alt 'P 1 21/c 1'
_atom_sites_solution_hydrogens mixed
_atom_sites_solution_primary direct
_audit_creation_date 2019-10-31
_audit_creation_method
;
Olex2 1.3-beta
(compiled 2019.10.24 svn.r3677 for OlexSys, GUI svn.r5967)
;
_audit_update_record
;
2020-11-30 deposited with the CCDC.	2021-04-01 downloaded from the CCDC.
;
_cell_angle_alpha 90
_cell_angle_beta 94.905(3)
_cell_angle_gamma 90
_cell_formula_units_Z 4
_cell_length_a 13.3643(14)
_cell_length_b 21.517(2)
_cell_length_c 20.834(2)
_cell_measurement_reflns_used 5336
_cell_measurement_temperature 120.0
_cell_measurement_theta_max 21.79
_cell_measurement_theta_min 2.43
_cell_volume 5969.1(10)
_computing_cell_refinement 'SAINT V8.38A (Bruker, 2018)'
_computing_data_collection 'APEX3 v.2017.3_0 (Bruker AXS, 2017)'
_computing_data_reduction 'SAINT V8.38A (Bruker, 2018)'
_computing_molecular_graphics 'Olex2 1.3-beta (Dolomanov et al., 2009)'
_computing_publication_material 'Olex2 1.3-beta (Dolomanov et al., 2009)'
_computing_structure_refinement 'ShelXL 2017/1 (Sheldrick, 2015)'
_computing_structure_solution 'XS n/a (Sheldrick, 2008)'
_diffrn_ambient_temperature 120.0
_diffrn_detector 'Bruker PHOTON 100 CMOS'
_diffrn_detector_area_resol_mean 10.4
_diffrn_detector_type 'CMOS sensor'
_diffrn_measured_fraction_theta_full 0.999
_diffrn_measured_fraction_theta_max 0.999
_diffrn_measurement_device '3-circle diffractometer'
_diffrn_measurement_device_type 'Bruker D8 Venture'
_diffrn_measurement_method '\f and \w scans'
_diffrn_radiation_monochromator 'focusing mirrors'
_diffrn_radiation_probe x-ray
_diffrn_radiation_type 'Mo K\a'
_diffrn_radiation_wavelength 0.71073
_diffrn_reflns_av_R_equivalents 0.2649
_diffrn_reflns_av_unetI/netI 0.2217
_diffrn_reflns_Laue_measured_fraction_full 0.999
_diffrn_reflns_Laue_measured_fraction_max 0.999
_diffrn_reflns_limit_h_max 16
_diffrn_reflns_limit_h_min -16
_diffrn_reflns_limit_k_max 26
_diffrn_reflns_limit_k_min -26
_diffrn_reflns_limit_l_max 25
_diffrn_reflns_limit_l_min -25
_diffrn_reflns_number 73424
_diffrn_reflns_point_group_measured_fraction_full 0.999
_diffrn_reflns_point_group_measured_fraction_max 0.999
_diffrn_reflns_theta_full 25.242
_diffrn_reflns_theta_max 26.000
_diffrn_reflns_theta_min 2.111
_diffrn_source 'microfocus sealed X-ray tube'
_diffrn_source_current 1.0
_diffrn_source_power 0.05
_diffrn_source_type 'Incoatec I\mS microsource'
_diffrn_source_voltage 50.0
_diffrn_standards_number 0
_exptl_absorpt_coefficient_mu 4.732
_exptl_absorpt_correction_T_max 1.0000
_exptl_absorpt_correction_T_min 0.7092
_exptl_absorpt_correction_type multi-scan
_exptl_absorpt_process_details
;
SADABS-2016/2 (Bruker,2016/2) was used for absorption correction.
wR2(int) was 0.1073 before and 0.0837 after correction.
The Ratio of minimum to maximum transmission is 0.7092.
The \l/2 correction factor is Not present.
;
_exptl_crystal_colour 'clear light red'
_exptl_crystal_colour_lustre clear
_exptl_crystal_colour_modifier light
_exptl_crystal_colour_primary red
_exptl_crystal_density_diffrn 1.537
_exptl_crystal_description plate
_exptl_crystal_F_000 2760
_exptl_crystal_size_max 0.12
_exptl_crystal_size_mid 0.08
_exptl_crystal_size_min 0.005
_refine_diff_density_max 0.990
_refine_diff_density_min -1.379
_refine_diff_density_rms 0.208
_refine_ls_extinction_method none
_refine_ls_goodness_of_fit_ref 1.007
_refine_ls_hydrogen_treatment constr
_refine_ls_matrix_type full
_refine_ls_number_parameters 686
_refine_ls_number_reflns 11726
_refine_ls_number_restraints 6
_refine_ls_restrained_S_all 1.007
_refine_ls_R_factor_all 0.1811
_refine_ls_R_factor_gt 0.0762
_refine_ls_shift/su_max 0.001
_refine_ls_shift/su_mean 0.000
_refine_ls_structure_factor_coef Fsqd
_refine_ls_weighting_details 'w=1/[\s^2^(Fo^2^)+(0.0440P)^2^] where P=(Fo^2^+2Fc^2^)/3'
_refine_ls_weighting_scheme calc
_refine_ls_wR_factor_gt 0.1231
_refine_ls_wR_factor_ref 0.1499
_reflns_Friedel_coverage 0.000
_reflns_number_gt 5685
_reflns_number_total 11726
_reflns_threshold_expression 'I > 2\s(I)'
_cod_data_source_file d1sc00160d3.cif
_cod_data_source_block 5_19srv322
_cod_depositor_comments
;
The following automatic conversions were performed:

data item '_diffrn_radiation_probe' value 'X-ray' was changed to
'x-ray' in accordance with the
/home/data/users/saulius/crontab/automatic-downloads/rss-feeds/RSC/lib/dictionaries/cif_core.dic
dictionary named 'cif_core.dic' version 2.4.2 last updated on
2011-04-26.

Automatic conversion script
Id: cif_fix_values 7556 2019-12-06 15:28:31Z antanas 

 Adding full bibliography for 1561516.cif.
;
_cod_original_cell_volume 5969.0(11)
_cod_database_code 1561516
_shelx_shelxl_version_number 2017/1
_shelx_space_group_comment
;
The symmetry employed for this shelxl refinement is uniquely defined
by the following loop, which should always be used as a source of
symmetry information in preference to the above space-group names.
They are only intended as comments.
;
_shelx_estimated_absorpt_t_max 0.977
_shelx_estimated_absorpt_t_min 0.601
_computing_bruker_data_scaling 'SADABS V2012/1 (Bruker AXS Inc.)'
_olex2_refinement_description
;
1. Fixed Uiso
 At 1.2 times of:
  All C(H) groups, All C(H,H) groups
 At 1.5 times of:
  All C(H,H,H) groups, All O(H) groups
2. Uiso/Uaniso restraints and constraints
Uanis(C20) \\sim Ueq: with sigma of 0.005 and sigma for terminal atoms of 0.01
3.a Riding coordinates:
 C16(H16A,H16B,H16C), C28(H28A,H28B,H28C), C29(H29A,H29B,H29C), C30(H30A,H30B,
 H30C), C42(H42A,H42B,H42C), C43(H43A,H43B,H43C), C44(H44A,H44B,H44C), C60(H60A,
 H60B,H60C), C64(H64A,H64B,H64C), O1S(H1S), C1S(H1SA,H1SB,H1SC), O2S(H2S),
 C2S(H2SA,H2SB,H2SC)
3.b Secondary CH2 refined with riding coordinates:
 C13(H13A,H13B), C14(H14A,H14B), C15(H15A,H15B), C17(H17A,H17B), C18(H18A,
 H18B), C19(H19A,H19B), C57(H57A,H57B), C58(H58A,H58B), C59(H59A,H59B),
 C61(H61A,H61B), C62(H62A,H62B), C63(H63A,H63B)
3.c Aromatic/amide H refined with riding coordinates:
 C2(H2), C3(H3), C7(H7), C8(H8), C9(H9), C24(H24), C26(H26), C32(H32),
 C34(H34), C36(H36), C38(H38), C46(H46), C47(H47), C51(H51), C52(H52), C53(H53)
3.d Idealised Me refined as rotating group:
 C20(H20A,H20B,H20C)
;
_smtbx_masks_void_probe_radius 1.2
_smtbx_masks_void_truncation_radius 1.2
_olex2_submission_special_instructions 'No special instructions were received'

loop_
_space_group_symop_operation_xyz
'x, y, z'
'-x, y+1/2, -z+1/2'
'-x, -y, -z'
'x, -y-1/2, z-1/2'

loop_
_atom_site_label
_atom_site_type_symbol
_atom_site_fract_x
_atom_site_fract_y
_atom_site_fract_z
_atom_site_U_iso_or_equiv
_atom_site_adp_type
_atom_site_occupancy
_atom_site_site_symmetry_order
_atom_site_calc_flag
_atom_site_refinement_flags_posn
_atom_site_refinement_flags_adp
_atom_site_refinement_flags_occupancy
_atom_site_disorder_assembly
_atom_site_disorder_group
Pt1 Pt 0.46325(4) 0.55117(2) 0.72679(3) 0.03034(16) Uani 1 1 d . . . . .
Pt2 Pt 0.35007(4) 0.34959(2) 0.53616(3) 0.03118(17) Uani 1 1 d . . . . .
O1 O 0.3293(6) 0.5134(4) 0.7593(4) 0.034(2) Uani 1 1 d . . . . .
O2 O 0.2321(6) 0.3480(4) 0.5973(4) 0.038(2) Uani 1 1 d . . . . .
N1 N 0.4883(8) 0.6128(4) 0.7974(5) 0.030(3) Uani 1 1 d . . . . .
N2 N 0.4803(7) 0.4992(5) 0.6479(5) 0.025(3) Uani 1 1 d . . . . .
N3 N 0.4345(7) 0.4232(5) 0.5723(5) 0.033(3) Uani 1 1 d . . . . .
N4 N 0.3079(7) 0.2739(4) 0.4856(5) 0.028(3) Uani 1 1 d . . . . .
C1 C 0.5763(10) 0.6468(6) 0.7959(6) 0.036(3) Uani 1 1 d . . . . .
C2 C 0.5916(10) 0.6930(5) 0.8414(6) 0.034(4) Uani 1 1 d . . . . .
H2 H 0.649486 0.718540 0.841347 0.040 Uiso 1 1 calc R U . . .
C3 C 0.5227(10) 0.7031(6) 0.8883(7) 0.037(4) Uani 1 1 d . . . . .
H3 H 0.536028 0.733999 0.920442 0.044 Uiso 1 1 calc R U . . .
C4 C 0.4371(11) 0.6684(6) 0.8873(6) 0.034(4) Uani 1 1 d . . . . .
C5 C 0.3487(10) 0.6692(6) 0.9270(7) 0.038(4) Uani 1 1 d . . . . .
C6 C 0.2826(9) 0.6157(6) 0.8972(6) 0.032(3) Uani 1 1 d . . . . .
C7 C 0.1953(10) 0.5917(6) 0.9140(6) 0.038(4) Uani 1 1 d . . . . .
H7 H 0.163814 0.608076 0.949565 0.046 Uiso 1 1 calc R U . . .
C8 C 0.1518(10) 0.5420(6) 0.8779(7) 0.040(4) Uani 1 1 d . . . . .
H8 H 0.089905 0.525006 0.888862 0.048 Uiso 1 1 calc R U . . .
C9 C 0.1975(9) 0.5179(6) 0.8271(6) 0.029(3) Uani 1 1 d . . . . .
H9 H 0.166088 0.484213 0.803700 0.034 Uiso 1 1 calc R U . . .
C10 C 0.2851(10) 0.5397(6) 0.8088(6) 0.033(3) Uani 1 1 d . . . . .
C11 C 0.3316(9) 0.5901(6) 0.8451(6) 0.031(3) Uani 1 1 d . . . . .
C12 C 0.4235(9) 0.6232(6) 0.8421(6) 0.025(3) Uani 1 1 d . . . . .
C13 C 0.3761(11) 0.6570(7) 0.9999(6) 0.047(4) Uani 1 1 d . . . . .
H13A H 0.415543 0.692920 1.017821 0.057 Uiso 1 1 calc R U . . .
H13B H 0.312991 0.655746 1.021484 0.057 Uiso 1 1 calc R U . . .
C14 C 0.4336(10) 0.5996(7) 1.0174(7) 0.047(4) Uani 1 1 d . . . . .
H14A H 0.501575 0.603261 1.002187 0.056 Uiso 1 1 calc R U . . .
H14B H 0.399757 0.563820 0.995004 0.056 Uiso 1 1 calc R U . . .
C15 C 0.4435(11) 0.5872(6) 1.0898(7) 0.046(4) Uani 1 1 d . . . . .
H15A H 0.472587 0.624087 1.112808 0.055 Uiso 1 1 calc R U . . .
H15B H 0.376132 0.579621 1.104688 0.055 Uiso 1 1 calc R U . . .
C16 C 0.5093(11) 0.5317(7) 1.1054(7) 0.067(5) Uani 1 1 d . . . . .
H16A H 0.570829 0.535849 1.085142 0.101 Uiso 1 1 d R U . . .
H16B H 0.474839 0.494819 1.089992 0.101 Uiso 1 1 d R U . . .
H16C H 0.524109 0.528919 1.151272 0.101 Uiso 1 1 d R U . . .
C17 C 0.2911(11) 0.7322(6) 0.9192(7) 0.052(4) Uani 1 1 d . . . . .
H17A H 0.230832 0.730394 0.943617 0.062 Uiso 1 1 calc R U . . .
H17B H 0.334777 0.766018 0.937650 0.062 Uiso 1 1 calc R U . . .
C18 C 0.2590(11) 0.7470(7) 0.8487(7) 0.058(5) Uani 1 1 d . . . . .
H18A H 0.208031 0.716195 0.832306 0.070 Uiso 1 1 calc R U . . .
H18B H 0.317915 0.742357 0.823361 0.070 Uiso 1 1 calc R U . . .
C19 C 0.2150(13) 0.8131(7) 0.8378(9) 0.072(5) Uani 1 1 d . . . . .
H19A H 0.177458 0.815041 0.794756 0.087 Uiso 1 1 calc R U . . .
H19B H 0.167159 0.821664 0.870428 0.087 Uiso 1 1 calc R U . . .
C20 C 0.2926(18) 0.8607(11) 0.8419(12) 0.154(10) Uani 1 1 d . U . . .
H20A H 0.266581 0.898520 0.820135 0.231 Uiso 1 1 calc R U . . .
H20B H 0.351092 0.845757 0.821091 0.231 Uiso 1 1 calc R U . . .
H20C H 0.312484 0.870032 0.887259 0.231 Uiso 1 1 calc R U . . .
C21 C 0.6334(10) 0.6290(7) 0.7431(7) 0.041(4) Uani 1 1 d . . . . .
C22 C 0.5838(10) 0.5828(6) 0.7041(6) 0.035(4) Uani 1 1 d . . . . .
C23 C 0.6301(9) 0.5590(6) 0.6508(6) 0.028(3) Uani 1 1 d . . . . .
C24 C 0.7278(9) 0.5788(6) 0.6389(6) 0.033(3) Uani 1 1 d . . . . .
H24 H 0.759875 0.560365 0.604627 0.040 Uiso 1 1 calc R U . . .
C25 C 0.7792(10) 0.6259(6) 0.6772(6) 0.032(3) Uani 1 1 d . . . . .
C26 C 0.7291(9) 0.6498(6) 0.7294(6) 0.034(3) Uani 1 1 d . . . . .
H26 H 0.761326 0.680994 0.755946 0.041 Uiso 1 1 calc R U . . .
C27 C 0.8838(9) 0.6432(7) 0.6687(6) 0.040(4) Uani 1 1 d . . . . .
C28 C 0.9550(10) 0.6138(7) 0.7226(7) 0.052(4) Uani 1 1 d . . . . .
H28A H 0.936559 0.627929 0.763660 0.078 Uiso 1 1 d R U . . .
H28B H 1.023009 0.625829 0.717370 0.078 Uiso 1 1 d R U . . .
H28C H 0.949289 0.569419 0.720260 0.078 Uiso 1 1 d R U . . .
C29 C 0.8960(11) 0.7150(6) 0.6734(8) 0.061(5) Uani 1 1 d . . . . .
H29A H 0.858084 0.734128 0.637450 0.091 Uiso 1 1 d R U . . .
H29B H 0.965684 0.725668 0.672620 0.091 Uiso 1 1 d R U . . .
H29C H 0.871884 0.729548 0.712780 0.091 Uiso 1 1 d R U . . .
C30 C 0.9165(11) 0.6213(7) 0.6017(7) 0.065(5) Uani 1 1 d . . . . .
H30A H 0.919334 0.576725 0.600457 0.098 Uiso 1 1 d R U . . .
H30B H 0.981224 0.638075 0.594787 0.098 Uiso 1 1 d R U . . .
H30C H 0.867784 0.635875 0.568577 0.098 Uiso 1 1 d R U . . .
C31 C 0.5667(10) 0.5102(6) 0.6184(6) 0.030(3) Uani 1 1 d . . . . .
C32 C 0.5873(9) 0.4748(6) 0.5659(6) 0.027(3) Uani 1 1 d . . . . .
H32 H 0.646993 0.482973 0.545660 0.033 Uiso 1 1 calc R U . . .
C33 C 0.5242(11) 0.4280(6) 0.5416(6) 0.038(4) Uani 1 1 d . . . . .
C34 C 0.4175(10) 0.4579(6) 0.6213(6) 0.033(3) Uani 1 1 d . . . . .
H34 H 0.354908 0.452893 0.639215 0.039 Uiso 1 1 calc R U . . .
C35 C 0.5375(9) 0.3850(6) 0.4909(6) 0.024(3) Uani 1 1 d . . . . .
C36 C 0.6199(9) 0.3784(6) 0.4562(6) 0.031(3) Uani 1 1 d . . . . .
H36 H 0.676099 0.405414 0.463165 0.037 Uiso 1 1 calc R U . . .
C37 C 0.6187(10) 0.3296(6) 0.4090(6) 0.033(4) Uani 1 1 d . . . . .
C38 C 0.5380(10) 0.2902(7) 0.3999(7) 0.042(4) Uani 1 1 d . . . . .
H38 H 0.537572 0.258935 0.367734 0.050 Uiso 1 1 calc R U . . .
C39 C 0.4566(9) 0.2954(5) 0.4373(6) 0.026(3) Uani 1 1 d . . . . .
C40 C 0.4537(10) 0.3452(6) 0.4835(5) 0.032(3) Uani 1 1 d . . . . .
C41 C 0.7155(10) 0.3189(6) 0.3752(6) 0.033(3) Uani 1 1 d . . . . .
C42 C 0.7942(12) 0.2838(6) 0.4201(7) 0.061(5) Uani 1 1 d . . . . .
H42A H 0.814638 0.309733 0.456349 0.091 Uiso 1 1 d R U . . .
H42B H 0.851548 0.274133 0.397109 0.091 Uiso 1 1 d R U . . .
H42C H 0.765578 0.246063 0.434849 0.091 Uiso 1 1 d R U . . .
C43 C 0.7649(10) 0.3792(6) 0.3586(7) 0.050(4) Uani 1 1 d . . . . .
H43A H 0.714932 0.406881 0.339012 0.074 Uiso 1 1 d R U . . .
H43B H 0.815102 0.371581 0.329152 0.074 Uiso 1 1 d R U . . .
H43C H 0.795762 0.397611 0.397302 0.074 Uiso 1 1 d R U . . .
C44 C 0.6944(12) 0.2807(8) 0.3132(7) 0.077(6) Uani 1 1 d . . . . .
H44A H 0.670589 0.240064 0.323191 0.116 Uiso 1 1 d R U . . .
H44B H 0.754799 0.277084 0.291721 0.116 Uiso 1 1 d R U . . .
H44C H 0.644089 0.301864 0.285681 0.116 Uiso 1 1 d R U . . .
C45 C 0.3692(9) 0.2563(6) 0.4403(6) 0.032(3) Uani 1 1 d . . . . .
C46 C 0.3461(9) 0.2009(6) 0.4097(7) 0.040(4) Uani 1 1 d . . . . .
H46 H 0.387517 0.187112 0.377594 0.048 Uiso 1 1 calc R U . . .
C47 C 0.2651(9) 0.1639(6) 0.4233(6) 0.037(4) Uani 1 1 d . . . . .
H47 H 0.252311 0.125655 0.401350 0.045 Uiso 1 1 calc R U . . .
C48 C 0.2036(10) 0.1837(6) 0.4694(7) 0.039(4) Uani 1 1 d . . . . .
C49 C 0.1118(10) 0.1563(6) 0.4984(7) 0.037(4) Uani 1 1 d . . . . .
C50 C 0.0958(9) 0.2032(6) 0.5517(7) 0.034(4) Uani 1 1 d . . . . .
C51 C 0.0285(10) 0.2015(7) 0.5968(7) 0.052(4) Uani 1 1 d . . . . .
H51 H -0.017619 0.168031 0.598095 0.063 Uiso 1 1 calc R U . . .
C52 C 0.0285(10) 0.2509(7) 0.6423(7) 0.045(4) Uani 1 1 d . . . . .
H52 H -0.020389 0.251591 0.672818 0.054 Uiso 1 1 calc R U . . .
C53 C 0.0974(11) 0.2970(7) 0.6424(7) 0.054(5) Uani 1 1 d . . . . .
H53 H 0.098100 0.328274 0.674599 0.065 Uiso 1 1 calc R U . . .
C54 C 0.1658(10) 0.2997(6) 0.5976(7) 0.036(4) Uani 1 1 d . . . . .
C55 C 0.1645(10) 0.2517(7) 0.5516(6) 0.037(4) Uani 1 1 d . . . . .
C56 C 0.2291(10) 0.2394(6) 0.5025(6) 0.033(3) Uani 1 1 d . . . . .
C57 C 0.1245(10) 0.0897(6) 0.5208(7) 0.044(4) Uani 1 1 d . . . . .
H57A H 0.147276 0.064625 0.484971 0.053 Uiso 1 1 calc R U . . .
H57B H 0.058054 0.073540 0.530411 0.053 Uiso 1 1 calc R U . . .
C58 C 0.1980(11) 0.0797(6) 0.5800(6) 0.041(4) Uani 1 1 d . . . . .
H58A H 0.265891 0.092795 0.569815 0.050 Uiso 1 1 calc R U . . .
H58B H 0.178008 0.106249 0.615479 0.050 Uiso 1 1 calc R U . . .
C59 C 0.2023(10) 0.0126(7) 0.6023(8) 0.057(5) Uani 1 1 d . . . . .
H59A H 0.233911 -0.012992 0.570143 0.068 Uiso 1 1 calc R U . . .
H59B H 0.133146 -0.002906 0.605236 0.068 Uiso 1 1 calc R U . . .
C60 C 0.2629(11) 0.0055(7) 0.6689(7) 0.064(5) Uani 1 1 d . . . . .
H60A H 0.328407 0.023367 0.667074 0.096 Uiso 1 1 d R U . . .
H60B H 0.269407 -0.037683 0.680094 0.096 Uiso 1 1 d R U . . .
H60C H 0.228097 0.026797 0.700814 0.096 Uiso 1 1 d R U . . .
C61 C 0.0212(10) 0.1617(6) 0.4480(7) 0.042(4) Uani 1 1 d . . . . .
H61A H -0.039484 0.148400 0.468408 0.050 Uiso 1 1 calc R U . . .
H61B H 0.012328 0.206034 0.436312 0.050 Uiso 1 1 calc R U . . .
C62 C 0.0264(9) 0.1243(6) 0.3857(7) 0.040(4) Uani 1 1 d . . . . .
H62A H 0.084420 0.139290 0.363448 0.048 Uiso 1 1 calc R U . . .
H62B H 0.039028 0.080144 0.397078 0.048 Uiso 1 1 calc R U . . .
C63 C -0.0680(11) 0.1281(6) 0.3386(7) 0.046(4) Uani 1 1 d . . . . .
H63A H -0.126781 0.114101 0.360647 0.055 Uiso 1 1 calc R U . . .
H63B H -0.079548 0.171824 0.325285 0.055 Uiso 1 1 calc R U . . .
C64 C -0.0589(11) 0.0884(6) 0.2794(7) 0.056(4) Uani 1 1 d . . . . .
H64A H -0.115242 0.095083 0.248346 0.083 Uiso 1 1 d R U . . .
H64B H -0.055312 0.045183 0.290896 0.083 Uiso 1 1 d R U . . .
H64C H 0.001758 0.100383 0.261096 0.083 Uiso 1 1 d R U . . .
O1S O 0.1553(8) 0.4622(5) 0.5947(5) 0.073(4) Uani 1 1 d . . . . .
H1S H 0.166665 0.424822 0.592948 0.110 Uiso 1 1 d R U . . .
C1S C 0.1127(12) 0.4754(7) 0.6536(7) 0.070(5) Uani 1 1 d . . . . .
H1SA H 0.053762 0.450467 0.656980 0.106 Uiso 1 1 d R U . . .
H1SB H 0.094862 0.518578 0.654320 0.106 Uiso 1 1 d R U . . .
H1SC H 0.160952 0.466457 0.689260 0.106 Uiso 1 1 d R U . . .
O2S O 0.1875(7) 0.5238(5) 0.4874(5) 0.066(3) Uani 1 1 d . . . . .
H2S H 0.174605 0.505418 0.520156 0.098 Uiso 1 1 d R U . . .
C2S C 0.1016(12) 0.5605(8) 0.4648(8) 0.083(6) Uani 1 1 d . . . . .
H2SA H 0.113478 0.578047 0.423772 0.125 Uiso 1 1 d R U . . .
H2SB H 0.092128 0.593337 0.494892 0.125 Uiso 1 1 d R U . . .
H2SC H 0.042628 0.534917 0.460232 0.125 Uiso 1 1 d R U . . .

loop_
_atom_site_aniso_label
_atom_site_aniso_U_11
_atom_site_aniso_U_22
_atom_site_aniso_U_33
_atom_site_aniso_U_23
_atom_site_aniso_U_13
_atom_site_aniso_U_12
Pt1 0.0343(3) 0.0246(3) 0.0324(3) -0.0016(3) 0.0046(2) -0.0022(3)
Pt2 0.0325(3) 0.0255(3) 0.0361(3) -0.0033(3) 0.0063(3) 0.0005(3)
O1 0.042(6) 0.028(5) 0.032(6) -0.012(5) 0.008(5) -0.010(4)
O2 0.040(6) 0.034(6) 0.043(6) -0.010(5) 0.015(5) -0.002(5)
N1 0.033(7) 0.021(6) 0.036(7) -0.002(5) 0.001(6) -0.006(5)
N2 0.020(6) 0.035(7) 0.022(6) -0.007(5) 0.005(5) 0.000(5)
N3 0.021(6) 0.040(7) 0.038(7) 0.012(6) 0.010(6) 0.002(5)
N4 0.029(7) 0.017(6) 0.039(7) -0.005(5) 0.000(6) 0.006(5)
C1 0.048(9) 0.033(8) 0.029(8) 0.008(8) 0.007(7) 0.009(8)
C2 0.042(9) 0.014(7) 0.048(10) -0.007(7) 0.020(8) 0.002(6)
C3 0.031(8) 0.038(9) 0.043(10) -0.016(8) 0.008(7) -0.009(7)
C4 0.046(9) 0.024(8) 0.031(9) -0.007(7) 0.000(7) 0.006(7)
C5 0.050(10) 0.028(8) 0.038(9) -0.010(7) 0.021(8) 0.002(7)
C6 0.027(8) 0.026(8) 0.044(9) -0.001(7) 0.018(7) 0.005(6)
C7 0.039(9) 0.047(10) 0.032(9) 0.013(8) 0.019(7) 0.002(8)
C8 0.028(8) 0.039(9) 0.054(10) -0.010(8) 0.011(7) -0.014(7)
C9 0.029(8) 0.032(8) 0.026(8) -0.010(7) 0.008(7) 0.007(7)
C10 0.032(9) 0.034(9) 0.033(9) 0.005(7) 0.004(7) -0.001(7)
C11 0.026(8) 0.031(8) 0.035(9) 0.009(7) -0.004(7) -0.002(7)
C12 0.025(8) 0.027(8) 0.024(8) 0.013(7) 0.005(6) 0.002(6)
C13 0.050(10) 0.058(11) 0.035(9) -0.004(9) 0.011(8) -0.005(8)
C14 0.048(10) 0.044(10) 0.049(11) 0.010(8) 0.003(8) 0.015(8)
C15 0.056(10) 0.026(9) 0.053(11) -0.001(8) -0.010(9) -0.016(8)
C16 0.083(13) 0.089(14) 0.034(10) 0.021(10) 0.026(9) 0.017(11)
C17 0.056(10) 0.040(10) 0.058(12) -0.005(8) -0.002(9) 0.012(8)
C18 0.068(12) 0.045(10) 0.062(12) 0.015(10) 0.006(9) 0.006(9)
C19 0.080(14) 0.032(10) 0.106(16) 0.004(10) 0.014(11) 0.013(10)
C20 0.159(13) 0.143(13) 0.156(13) -0.002(9) -0.012(9) -0.013(9)
C21 0.024(8) 0.053(10) 0.046(10) 0.008(8) 0.008(7) 0.001(7)
C22 0.049(9) 0.023(8) 0.032(9) -0.007(7) -0.003(8) -0.006(7)
C23 0.026(8) 0.026(8) 0.031(8) 0.008(7) -0.005(7) 0.000(7)
C24 0.029(8) 0.029(8) 0.042(9) -0.004(7) 0.008(7) -0.005(6)
C25 0.031(8) 0.023(8) 0.042(9) -0.004(7) 0.006(7) 0.001(6)
C26 0.046(9) 0.014(7) 0.042(9) -0.004(7) 0.000(7) -0.009(7)
C27 0.026(8) 0.058(10) 0.037(9) 0.003(8) 0.018(7) -0.008(8)
C28 0.052(10) 0.053(10) 0.052(11) 0.025(9) 0.009(9) -0.007(8)
C29 0.070(12) 0.022(8) 0.095(14) -0.011(9) 0.035(10) -0.023(8)
C30 0.053(11) 0.064(12) 0.086(14) -0.022(10) 0.049(10) -0.013(9)
C31 0.034(8) 0.022(8) 0.033(9) 0.021(7) -0.003(7) -0.007(7)
C32 0.033(8) 0.026(8) 0.024(8) 0.008(7) 0.009(7) 0.008(6)
C33 0.051(10) 0.029(9) 0.033(9) -0.002(7) 0.001(8) -0.007(7)
C34 0.033(8) 0.025(8) 0.040(9) 0.008(7) 0.004(7) 0.008(7)
C35 0.024(8) 0.026(8) 0.022(8) -0.002(6) 0.002(6) 0.013(6)
C36 0.029(8) 0.029(8) 0.035(9) 0.013(7) 0.004(7) -0.001(6)
C37 0.033(9) 0.049(10) 0.019(8) 0.016(7) 0.006(7) 0.008(7)
C38 0.036(9) 0.048(10) 0.041(10) 0.009(8) 0.006(8) 0.009(8)
C39 0.034(8) 0.020(7) 0.024(8) -0.004(6) -0.001(7) 0.004(6)
C40 0.058(10) 0.029(8) 0.007(7) 0.000(7) -0.007(7) -0.002(7)
C41 0.047(9) 0.036(8) 0.014(8) 0.001(7) -0.010(7) -0.013(7)
C42 0.087(13) 0.045(10) 0.053(11) 0.022(9) 0.028(10) 0.022(9)
C43 0.059(11) 0.051(10) 0.042(10) 0.007(8) 0.025(8) 0.006(8)
C44 0.060(12) 0.106(16) 0.067(13) -0.023(12) 0.013(10) 0.003(11)
C45 0.022(8) 0.024(8) 0.050(10) -0.009(7) 0.007(7) 0.004(6)
C46 0.023(8) 0.034(9) 0.065(11) -0.012(8) 0.025(8) 0.002(7)
C47 0.027(8) 0.037(9) 0.050(10) -0.017(8) 0.011(7) -0.012(7)
C48 0.049(10) 0.013(7) 0.053(10) -0.006(7) -0.004(8) 0.004(7)
C49 0.030(8) 0.038(9) 0.045(9) -0.006(8) 0.011(7) -0.009(7)
C50 0.026(8) 0.022(8) 0.052(10) -0.010(7) 0.005(7) -0.007(6)
C51 0.036(10) 0.051(11) 0.071(13) 0.004(9) 0.011(9) -0.017(8)
C52 0.037(9) 0.049(10) 0.052(10) -0.003(9) 0.018(8) -0.026(8)
C53 0.062(11) 0.042(10) 0.064(12) -0.001(9) 0.043(9) -0.015(8)
C54 0.026(8) 0.020(8) 0.063(11) 0.001(8) 0.011(8) 0.006(6)
C55 0.036(9) 0.036(9) 0.041(9) -0.013(8) 0.009(7) -0.003(7)
C56 0.032(8) 0.027(8) 0.038(9) 0.003(7) -0.002(7) 0.004(7)
C57 0.029(9) 0.032(9) 0.071(12) 0.006(8) -0.001(8) -0.007(7)
C58 0.059(10) 0.022(8) 0.041(10) -0.001(7) -0.007(8) -0.005(7)
C59 0.037(10) 0.043(10) 0.084(13) -0.003(9) -0.030(9) 0.004(8)
C60 0.060(11) 0.048(11) 0.082(13) 0.023(10) -0.007(10) -0.011(9)
C61 0.042(9) 0.029(9) 0.057(11) -0.007(8) 0.013(8) -0.009(7)
C62 0.029(9) 0.025(8) 0.067(11) 0.004(8) 0.006(8) 0.001(7)
C63 0.062(11) 0.035(9) 0.042(10) 0.000(8) 0.009(9) -0.002(8)
C64 0.061(11) 0.039(10) 0.068(12) -0.001(9) 0.008(9) 0.002(8)
O1S 0.087(9) 0.046(7) 0.093(9) -0.004(7) 0.042(7) 0.016(6)
C1S 0.082(14) 0.064(12) 0.067(13) -0.022(10) 0.019(11) 0.006(10)
O2S 0.053(7) 0.085(9) 0.061(8) 0.005(7) 0.021(6) -0.003(6)
C2S 0.078(14) 0.099(16) 0.070(14) 0.004(12) -0.011(11) 0.007(12)

loop_
_atom_type_symbol
_atom_type_description
_atom_type_scat_dispersion_real
_atom_type_scat_dispersion_imag
_atom_type_scat_source
C C 0.0033 0.0016 'International Tables Vol C Tables 4.2.6.8 and 6.1.1.4'
H H 0.0000 0.0000 'International Tables Vol C Tables 4.2.6.8 and 6.1.1.4'
N N 0.0061 0.0033 'International Tables Vol C Tables 4.2.6.8 and 6.1.1.4'
O O 0.0106 0.0060 'International Tables Vol C Tables 4.2.6.8 and 6.1.1.4'
Pt Pt -1.7033 8.3905 'International Tables Vol C Tables 4.2.6.8 and 6.1.1.4'

loop_
_geom_angle_atom_site_label_1
_geom_angle_atom_site_label_2
_geom_angle_atom_site_label_3
_geom_angle
_geom_angle_site_symmetry_1
_geom_angle_site_symmetry_3
_geom_angle_publ_flag
N1 Pt1 O1 96.4(4) . . ?
N1 Pt1 N2 161.7(4) . . ?
N2 Pt1 O1 101.7(4) . . ?
C22 Pt1 O1 176.1(5) . . ?
C22 Pt1 N1 81.3(5) . . ?
C22 Pt1 N2 80.5(5) . . ?
N3 Pt2 O2 101.9(4) . . ?
N4 Pt2 O2 96.5(4) . . ?
N4 Pt2 N3 161.2(4) . . ?
C40 Pt2 O2 176.1(5) . . ?
C40 Pt2 N3 80.8(5) . . ?
C40 Pt2 N4 80.6(5) . . ?
C10 O1 Pt1 121.1(8) . . ?
C54 O2 Pt2 122.3(8) . . ?
C1 N1 Pt1 115.1(9) . . ?
C12 N1 Pt1 123.1(9) . . ?
C12 N1 C1 121.8(11) . . ?
C31 N2 Pt1 115.2(9) . . ?
C34 N2 Pt1 127.4(9) . . ?
C34 N2 C31 117.3(11) . . ?
C33 N3 Pt2 110.5(9) . . ?
C34 N3 Pt2 127.1(9) . . ?
C34 N3 C33 121.9(12) . . ?
C45 N4 Pt2 115.9(8) . . ?
C45 N4 C56 123.7(11) . . ?
C56 N4 Pt2 119.9(8) . . ?
N1 C1 C21 112.5(12) . . ?
C2 C1 N1 116.1(12) . . ?
C2 C1 C21 131.2(13) . . ?
C1 C2 H2 119.3 . . ?
C1 C2 C3 121.3(12) . . ?
C3 C2 H2 119.3 . . ?
C2 C3 H3 120.0 . . ?
C4 C3 C2 119.9(13) . . ?
C4 C3 H3 120.0 . . ?
C3 C4 C5 133.1(12) . . ?
C12 C4 C3 117.8(13) . . ?
C12 C4 C5 109.1(12) . . ?
C4 C5 C6 102.7(10) . . ?
C4 C5 C13 113.9(11) . . ?
C4 C5 C17 111.0(11) . . ?
C6 C5 C13 110.1(11) . . ?
C6 C5 C17 110.1(11) . . ?
C13 C5 C17 108.8(11) . . ?
C7 C6 C5 131.1(12) . . ?
C7 C6 C11 120.9(13) . . ?
C11 C6 C5 108.0(11) . . ?
C6 C7 H7 120.6 . . ?
C6 C7 C8 118.7(12) . . ?
C8 C7 H7 120.6 . . ?
C7 C8 H8 119.6 . . ?
C9 C8 C7 120.8(12) . . ?
C9 C8 H8 119.6 . . ?
C8 C9 H9 118.6 . . ?
C10 C9 C8 122.9(13) . . ?
C10 C9 H9 118.6 . . ?
O1 C10 C11 121.3(12) . . ?
C9 C10 O1 121.1(12) . . ?
C9 C10 C11 117.6(12) . . ?
C6 C11 C10 119.2(12) . . ?
C12 C11 C6 107.1(12) . . ?
C12 C11 C10 133.7(13) . . ?
N1 C12 C4 123.0(12) . . ?
N1 C12 C11 123.8(12) . . ?
C4 C12 C11 113.1(12) . . ?
C5 C13 H13A 108.0 . . ?
C5 C13 H13B 108.0 . . ?
H13A C13 H13B 107.3 . . ?
C14 C13 C5 117.1(12) . . ?
C14 C13 H13A 108.0 . . ?
C14 C13 H13B 108.0 . . ?
C13 C14 H14A 109.0 . . ?
C13 C14 H14B 109.0 . . ?
C13 C14 C15 112.8(12) . . ?
H14A C14 H14B 107.8 . . ?
C15 C14 H14A 109.0 . . ?
C15 C14 H14B 109.0 . . ?
C14 C15 H15A 109.5 . . ?
C14 C15 H15B 109.5 . . ?
H15A C15 H15B 108.1 . . ?
C16 C15 C14 110.7(12) . . ?
C16 C15 H15A 109.5 . . ?
C16 C15 H15B 109.5 . . ?
C15 C16 H16A 109.8 . . ?
C15 C16 H16B 109.2 . . ?
C15 C16 H16C 109.4 . . ?
H16A C16 H16B 109.5 . . ?
H16A C16 H16C 109.5 . . ?
H16B C16 H16C 109.5 . . ?
C5 C17 H17A 109.2 . . ?
C5 C17 H17B 109.2 . . ?
H17A C17 H17B 107.9 . . ?
C18 C17 C5 112.1(12) . . ?
C18 C17 H17A 109.2 . . ?
C18 C17 H17B 109.2 . . ?
C17 C18 H18A 108.8 . . ?
C17 C18 H18B 108.8 . . ?
C17 C18 C19 113.9(13) . . ?
H18A C18 H18B 107.7 . . ?
C19 C18 H18A 108.8 . . ?
C19 C18 H18B 108.8 . . ?
C18 C19 H19A 109.2 . . ?
C18 C19 H19B 109.2 . . ?
H19A C19 H19B 107.9 . . ?
C20 C19 C18 112.2(16) . . ?
C20 C19 H19A 109.2 . . ?
C20 C19 H19B 109.2 . . ?
C19 C20 H20A 109.5 . . ?
C19 C20 H20B 109.5 . . ?
C19 C20 H20C 109.5 . . ?
H20A C20 H20B 109.5 . . ?
H20A C20 H20C 109.5 . . ?
H20B C20 H20C 109.5 . . ?
C22 C21 C1 111.8(12) . . ?
C26 C21 C1 128.4(14) . . ?
C26 C21 C22 119.8(12) . . ?
C21 C22 Pt1 119.2(10) . . ?
C23 C22 Pt1 121.2(10) . . ?
C23 C22 C21 119.4(12) . . ?
C22 C23 C24 120.2(12) . . ?
C22 C23 C31 110.1(11) . . ?
C24 C23 C31 129.4(12) . . ?
C23 C24 H24 119.3 . . ?
C23 C24 C25 121.4(12) . . ?
C25 C24 H24 119.3 . . ?
C24 C25 C27 121.9(12) . . ?
C26 C25 C24 116.6(12) . . ?
C26 C25 C27 121.1(12) . . ?
C21 C26 C25 122.5(12) . . ?
C21 C26 H26 118.7 . . ?
C25 C26 H26 118.7 . . ?
C25 C27 C28 110.0(11) . . ?
C25 C27 C29 109.8(11) . . ?
C25 C27 C30 111.8(12) . . ?
C28 C27 C29 107.8(12) . . ?
C28 C27 C30 108.8(12) . . ?
C29 C27 C30 108.6(11) . . ?
C27 C28 H28A 109.3 . . ?
C27 C28 H28B 109.8 . . ?
C27 C28 H28C 109.3 . . ?
H28A C28 H28B 109.5 . . ?
H28A C28 H28C 109.5 . . ?
H28B C28 H28C 109.5 . . ?
C27 C29 H29A 109.3 . . ?
C27 C29 H29B 109.4 . . ?
C27 C29 H29C 109.7 . . ?
H29A C29 H29B 109.5 . . ?
H29A C29 H29C 109.5 . . ?
H29B C29 H29C 109.5 . . ?
C27 C30 H30A 109.8 . . ?
C27 C30 H30B 110.1 . . ?
C27 C30 H30C 108.5 . . ?
H30A C30 H30B 109.5 . . ?
H30A C30 H30C 109.5 . . ?
H30B C30 H30C 109.5 . . ?
N2 C31 C23 112.9(12) . . ?
N2 C31 C32 119.5(12) . . ?
C32 C31 C23 127.6(12) . . ?
C31 C32 H32 118.8 . . ?
C31 C32 C33 122.4(12) . . ?
C33 C32 H32 118.8 . . ?
N3 C33 C35 117.0(12) . . ?
C32 C33 N3 113.7(12) . . ?
C32 C33 C35 129.3(13) . . ?
N2 C34 H34 117.6 . . ?
N3 C34 N2 124.9(12) . . ?
N3 C34 H34 117.6 . . ?
C36 C35 C33 127.8(13) . . ?
C36 C35 C40 123.0(12) . . ?
C40 C35 C33 109.1(11) . . ?
C35 C36 H36 120.9 . . ?
C35 C36 C37 118.1(12) . . ?
C37 C36 H36 120.9 . . ?
C36 C37 C41 117.4(12) . . ?
C38 C37 C36 120.6(12) . . ?
C38 C37 C41 121.7(13) . . ?
C37 C38 H38 119.5 . . ?
C37 C38 C39 121.0(14) . . ?
C39 C38 H38 119.5 . . ?
C38 C39 C40 119.8(12) . . ?
C38 C39 C45 130.4(12) . . ?
C40 C39 C45 109.7(11) . . ?
C35 C40 Pt2 122.3(9) . . ?
C35 C40 C39 117.3(12) . . ?
C39 C40 Pt2 120.0(10) . . ?
C37 C41 C42 110.6(10) . . ?
C43 C41 C37 112.2(11) . . ?
C43 C41 C42 105.7(11) . . ?
C43 C41 C44 108.6(11) . . ?
C44 C41 C37 111.3(11) . . ?
C44 C41 C42 108.3(12) . . ?
C41 C42 H42A 109.0 . . ?
C41 C42 H42B 109.7 . . ?
C41 C42 H42C 109.8 . . ?
H42A C42 H42B 109.5 . . ?
H42A C42 H42C 109.5 . . ?
H42B C42 H42C 109.5 . . ?
C41 C43 H43A 109.2 . . ?
C41 C43 H43B 110.1 . . ?
C41 C43 H43C 109.1 . . ?
H43A C43 H43B 109.5 . . ?
H43A C43 H43C 109.5 . . ?
H43B C43 H43C 109.5 . . ?
C41 C44 H44A 110.3 . . ?
C41 C44 H44B 109.6 . . ?
C41 C44 H44C 108.6 . . ?
H44A C44 H44B 109.5 . . ?
H44A C44 H44C 109.5 . . ?
H44B C44 H44C 109.5 . . ?
N4 C45 C39 113.9(11) . . ?
N4 C45 C46 116.2(11) . . ?
C46 C45 C39 129.5(12) . . ?
C45 C46 H46 118.4 . . ?
C45 C46 C47 123.2(12) . . ?
C47 C46 H46 118.4 . . ?
C46 C47 H47 120.5 . . ?
C48 C47 C46 119.0(12) . . ?
C48 C47 H47 120.5 . . ?
C47 C48 C49 134.3(12) . . ?
C47 C48 C56 117.9(13) . . ?
C56 C48 C49 107.7(12) . . ?
C48 C49 C61 108.2(11) . . ?
C50 C49 C48 101.4(10) . . ?
C50 C49 C61 107.2(11) . . ?
C57 C49 C48 114.5(11) . . ?
C57 C49 C50 114.8(12) . . ?
C57 C49 C61 110.1(11) . . ?
C51 C50 C49 128.9(12) . . ?
C51 C50 C55 119.8(13) . . ?
C55 C50 C49 111.2(11) . . ?
C50 C51 H51 120.7 . . ?
C50 C51 C52 118.6(13) . . ?
C52 C51 H51 120.7 . . ?
C51 C52 H52 119.7 . . ?
C53 C52 C51 120.6(13) . . ?
C53 C52 H52 119.7 . . ?
C52 C53 H53 119.1 . . ?
C52 C53 C54 121.8(14) . . ?
C54 C53 H53 119.1 . . ?
O2 C54 C55 121.7(12) . . ?
C53 C54 O2 120.7(13) . . ?
C53 C54 C55 117.6(13) . . ?
C50 C55 C54 121.4(12) . . ?
C50 C55 C56 107.6(12) . . ?
C54 C55 C56 130.9(13) . . ?
N4 C56 C48 119.8(12) . . ?
N4 C56 C55 128.1(12) . . ?
C48 C56 C55 112.0(12) . . ?
C49 C57 H57A 108.4 . . ?
C49 C57 H57B 108.4 . . ?
C49 C57 C58 115.6(11) . . ?
H57A C57 H57B 107.4 . . ?
C58 C57 H57A 108.4 . . ?
C58 C57 H57B 108.4 . . ?
C57 C58 H58A 109.0 . . ?
C57 C58 H58B 109.0 . . ?
H58A C58 H58B 107.8 . . ?
C59 C58 C57 112.8(11) . . ?
C59 C58 H58A 109.0 . . ?
C59 C58 H58B 109.0 . . ?
C58 C59 H59A 109.2 . . ?
C58 C59 H59B 109.2 . . ?
C58 C59 C60 111.8(12) . . ?
H59A C59 H59B 107.9 . . ?
C60 C59 H59A 109.2 . . ?
C60 C59 H59B 109.2 . . ?
C59 C60 H60A 109.4 . . ?
C59 C60 H60B 110.0 . . ?
C59 C60 H60C 109.0 . . ?
H60A C60 H60B 109.5 . . ?
H60A C60 H60C 109.5 . . ?
H60B C60 H60C 109.5 . . ?
C49 C61 H61A 108.1 . . ?
C49 C61 H61B 108.1 . . ?
H61A C61 H61B 107.3 . . ?
C62 C61 C49 116.6(11) . . ?
C62 C61 H61A 108.1 . . ?
C62 C61 H61B 108.1 . . ?
C61 C62 H62A 108.6 . . ?
C61 C62 H62B 108.6 . . ?
H62A C62 H62B 107.5 . . ?
C63 C62 C61 114.8(11) . . ?
C63 C62 H62A 108.6 . . ?
C63 C62 H62B 108.6 . . ?
C62 C63 H63A 109.2 . . ?
C62 C63 H63B 109.2 . . ?
H63A C63 H63B 107.9 . . ?
C64 C63 C62 111.9(12) . . ?
C64 C63 H63A 109.2 . . ?
C64 C63 H63B 109.2 . . ?
C63 C64 H64A 110.6 . . ?
C63 C64 H64B 110.3 . . ?
C63 C64 H64C 107.5 . . ?
H64A C64 H64B 109.5 . . ?
H64A C64 H64C 109.5 . . ?
H64B C64 H64C 109.5 . . ?
C1S O1S H1S 108.8 . . ?
O1S C1S H1SA 110.0 . . ?
O1S C1S H1SB 108.9 . . ?
O1S C1S H1SC 109.5 . . ?
H1SA C1S H1SB 109.5 . . ?
H1SA C1S H1SC 109.5 . . ?
H1SB C1S H1SC 109.5 . . ?
C2S O2S H2S 108.6 . . ?
O2S C2S H2SA 108.7 . . ?
O2S C2S H2SB 109.7 . . ?
O2S C2S H2SC 110.1 . . ?
H2SA C2S H2SB 109.5 . . ?
H2SA C2S H2SC 109.5 . . ?
H2SB C2S H2SC 109.5 . . ?

loop_
_geom_bond_atom_site_label_1
_geom_bond_atom_site_label_2
_geom_bond_distance
_geom_bond_site_symmetry_2
_geom_bond_publ_flag
Pt1 O1 2.128(8) . ?
Pt1 N1 1.988(10) . ?
Pt1 N2 2.016(10) . ?
Pt1 C22 1.846(13) . ?
Pt2 O2 2.110(8) . ?
Pt2 N3 2.051(11) . ?
Pt2 N4 1.994(9) . ?
Pt2 C40 1.842(13) . ?
O1 C10 1.355(14) . ?
O2 C54 1.365(14) . ?
N1 C1 1.387(15) . ?
N1 C12 1.343(14) . ?
N2 C31 1.375(14) . ?
N2 C34 1.312(14) . ?
N3 C33 1.411(15) . ?
N3 C34 1.299(15) . ?
N4 C45 1.357(14) . ?
N4 C56 1.360(14) . ?
C1 C2 1.377(17) . ?
C1 C21 1.442(17) . ?
C2 H2 0.9500 . ?
C2 C3 1.415(16) . ?
C3 H3 0.9500 . ?
C3 C4 1.364(16) . ?
C4 C5 1.499(17) . ?
C4 C12 1.356(16) . ?
C5 C6 1.549(17) . ?
C5 C13 1.554(18) . ?
C5 C17 1.559(17) . ?
C6 C7 1.349(16) . ?
C6 C11 1.427(16) . ?
C7 H7 0.9500 . ?
C7 C8 1.404(17) . ?
C8 H8 0.9500 . ?
C8 C9 1.371(15) . ?
C9 H9 0.9500 . ?
C9 C10 1.346(15) . ?
C10 C11 1.434(17) . ?
C11 C12 1.425(16) . ?
C13 H13A 0.9900 . ?
C13 H13B 0.9900 . ?
C13 C14 1.483(17) . ?
C14 H14A 0.9900 . ?
C14 H14B 0.9900 . ?
C14 C15 1.527(17) . ?
C15 H15A 0.9900 . ?
C15 H15B 0.9900 . ?
C15 C16 1.501(17) . ?
C16 H16A 0.9598 . ?
C16 H16B 0.9600 . ?
C16 H16C 0.9602 . ?
C17 H17A 0.9900 . ?
C17 H17B 0.9900 . ?
C17 C18 1.526(18) . ?
C18 H18A 0.9900 . ?
C18 H18B 0.9900 . ?
C18 C19 1.550(18) . ?
C19 H19A 0.9900 . ?
C19 H19B 0.9900 . ?
C19 C20 1.46(2) . ?
C20 H20A 0.9800 . ?
C20 H20B 0.9800 . ?
C20 H20C 0.9800 . ?
C21 C22 1.414(17) . ?
C21 C26 1.407(16) . ?
C22 C23 1.412(16) . ?
C23 C24 1.415(15) . ?
C23 C31 1.477(16) . ?
C24 H24 0.9500 . ?
C24 C25 1.430(16) . ?
C25 C26 1.421(16) . ?
C25 C27 1.471(16) . ?
C26 H26 0.9500 . ?
C27 C28 1.543(17) . ?
C27 C29 1.556(17) . ?
C27 C30 1.570(17) . ?
C28 H28A 0.9602 . ?
C28 H28B 0.9599 . ?
C28 H28C 0.9599 . ?
C29 H29A 0.9602 . ?
C29 H29B 0.9601 . ?
C29 H29C 0.9598 . ?
C30 H30A 0.9600 . ?
C30 H30B 0.9599 . ?
C30 H30C 0.9600 . ?
C31 C32 1.380(16) . ?
C32 H32 0.9500 . ?
C32 C33 1.382(16) . ?
C33 C35 1.426(16) . ?
C34 H34 0.9500 . ?
C35 C36 1.376(15) . ?
C35 C40 1.409(16) . ?
C36 H36 0.9500 . ?
C36 C37 1.438(17) . ?
C37 C38 1.372(17) . ?
C37 C41 1.541(17) . ?
C38 H38 0.9500 . ?
C38 C39 1.396(16) . ?
C39 C40 1.442(16) . ?
C39 C45 1.445(16) . ?
C41 C42 1.544(18) . ?
C41 C43 1.509(16) . ?
C41 C44 1.537(17) . ?
C42 H42A 0.9599 . ?
C42 H42B 0.9599 . ?
C42 H42C 0.9599 . ?
C43 H43A 0.9599 . ?
C43 H43B 0.9604 . ?
C43 H43C 0.9600 . ?
C44 H44A 0.9599 . ?
C44 H44B 0.9598 . ?
C44 H44C 0.9600 . ?
C45 C46 1.374(16) . ?
C46 H46 0.9500 . ?
C46 C47 1.392(15) . ?
C47 H47 0.9500 . ?
C47 C48 1.384(17) . ?
C48 C49 1.530(17) . ?
C48 C56 1.410(16) . ?
C49 C50 1.529(17) . ?
C49 C57 1.513(17) . ?
C49 C61 1.538(18) . ?
C50 C51 1.356(17) . ?
C50 C55 1.391(16) . ?
C51 H51 0.9500 . ?
C51 C52 1.425(18) . ?
C52 H52 0.9500 . ?
C52 C53 1.352(17) . ?
C53 H53 0.9500 . ?
C53 C54 1.363(17) . ?
C54 C55 1.408(17) . ?
C55 C56 1.418(16) . ?
C57 H57A 0.9900 . ?
C57 H57B 0.9900 . ?
C57 C58 1.523(17) . ?
C58 H58A 0.9900 . ?
C58 H58B 0.9900 . ?
C58 C59 1.515(17) . ?
C59 H59A 0.9900 . ?
C59 H59B 0.9900 . ?
C59 C60 1.553(18) . ?
C60 H60A 0.9599 . ?
C60 H60B 0.9600 . ?
C60 H60C 0.9598 . ?
C61 H61A 0.9900 . ?
C61 H61B 0.9900 . ?
C61 C62 1.534(17) . ?
C62 H62A 0.9900 . ?
C62 H62B 0.9900 . ?
C62 C63 1.533(17) . ?
C63 H63A 0.9900 . ?
C63 H63B 0.9900 . ?
C63 C64 1.514(17) . ?
C64 H64A 0.9599 . ?
C64 H64B 0.9605 . ?
C64 H64C 0.9600 . ?
O1S H1S 0.8201 . ?
O1S C1S 1.425(15) . ?
C1S H1SA 0.9601 . ?
C1S H1SB 0.9600 . ?
C1S H1SC 0.9600 . ?
O2S H2S 0.8198 . ?
O2S C2S 1.438(16) . ?
C2S H2SA 0.9600 . ?
C2S H2SB 0.9600 . ?
C2S H2SC 0.9600 . ?

loop_
_geom_hbond_atom_site_label_D
_geom_hbond_atom_site_label_H
_geom_hbond_atom_site_label_A
_geom_hbond_distance_DH
_geom_hbond_distance_HA
_geom_hbond_distance_DA
_geom_hbond_angle_DHA
_geom_hbond_site_symmetry_A
_geom_hbond_publ_flag
O1S H1S O2 0.82 1.87 2.663(13) 162.4 . yes
O2S H2S O1S 0.82 1.85 2.665(14) 175.8 . yes

loop_
_geom_torsion_atom_site_label_1
_geom_torsion_atom_site_label_2
_geom_torsion_atom_site_label_3
_geom_torsion_atom_site_label_4
_geom_torsion
_geom_torsion_site_symmetry_1
_geom_torsion_site_symmetry_2
_geom_torsion_site_symmetry_3
_geom_torsion_site_symmetry_4
_geom_torsion_publ_flag
C3 C4 C5 C6 -179.7(15) . . . . ?
C3 C4 C5 C13 -61(2) . . . . ?
C3 C4 C5 C17 63(2) . . . . ?
C3 C4 C12 N1 -2.4(19) . . . . ?
C3 C4 C12 C11 -179.7(12) . . . . ?
C4 C5 C6 C7 176.5(14) . . . . ?
C4 C5 C6 C11 -1.3(14) . . . . ?
C4 C5 C13 C14 -54.2(17) . . . . ?
C4 C5 C17 C18 55.3(16) . . . . ?
C4 C12 C11 C6 -0.7(15) . . . . ?
C4 C12 C11 C10 -179.8(13) . . . . ?
C5 C4 C12 N1 177.1(11) . . . . ?
C5 C4 C12 C11 -0.2(15) . . . . ?
C5 C6 C11 C10 -179.5(11) . . . . ?
C5 C6 C11 C12 1.2(14) . . . . ?
C5 C13 C14 C15 -171.7(12) . . . . ?
C5 C17 C18 C19 -171.8(12) . . . . ?
C6 C5 C4 C12 0.9(14) . . . . ?
C6 C5 C13 C14 60.5(16) . . . . ?
C6 C5 C17 C18 -57.8(15) . . . . ?
C6 C11 C12 N1 -178.0(11) . . . . ?
C7 C6 C5 C13 54.8(19) . . . . ?
C7 C6 C5 C17 -65.2(19) . . . . ?
C7 C6 C11 C10 2.4(19) . . . . ?
C7 C6 C11 C12 -176.8(12) . . . . ?
C10 C11 C12 N1 3(2) . . . . ?
C11 C6 C5 C13 -123.0(12) . . . . ?
C11 C6 C5 C17 117.0(12) . . . . ?
C12 C4 C5 C13 120.0(12) . . . . ?
C12 C4 C5 C17 -116.8(12) . . . . ?
C13 C5 C17 C18 -178.6(12) . . . . ?
C13 C14 C15 C16 -175.3(12) . . . . ?
C14 C13 C5 C17 -178.7(12) . . . . ?
C17 C18 C19 C20 76(2) . . . . ?
C22 C23 C31 N2 -0.9(15) . . . . ?
C22 C23 C31 C32 -178.0(12) . . . . ?
C24 C23 C31 N2 173.1(12) . . . . ?
C24 C23 C31 C32 -4(2) . . . . ?
C24 C25 C27 C28 -102.5(15) . . . . ?
C24 C25 C27 C29 139.0(13) . . . . ?
C24 C25 C27 C30 18.5(19) . . . . ?
C26 C25 C27 C28 69.4(16) . . . . ?
C26 C25 C27 C29 -49.0(17) . . . . ?
C26 C25 C27 C30 -169.6(12) . . . . ?
C32 C33 C35 C36 4(2) . . . . ?
C32 C33 C35 C40 179.4(13) . . . . ?
C36 C35 C33 N3 -176.5(12) . . . . ?
C36 C37 C41 C42 77.2(14) . . . . ?
C36 C37 C41 C43 -40.6(15) . . . . ?
C36 C37 C41 C44 -162.5(12) . . . . ?
C38 C37 C41 C42 -96.0(15) . . . . ?
C38 C37 C41 C43 146.2(13) . . . . ?
C38 C37 C41 C44 24.4(17) . . . . ?
C38 C39 C45 N4 176.2(12) . . . . ?
C38 C39 C45 C46 5(2) . . . . ?
C40 C35 C33 N3 -0.7(16) . . . . ?
C40 C39 C45 N4 -1.7(15) . . . . ?
C40 C39 C45 C46 -173.2(14) . . . . ?
C47 C48 C49 C50 173.6(15) . . . . ?
C47 C48 C49 C57 49(2) . . . . ?
C47 C48 C49 C61 -73.9(19) . . . . ?
C47 C48 C56 N4 4.5(19) . . . . ?
C47 C48 C56 C55 -175.5(12) . . . . ?
C48 C49 C50 C51 -175.5(14) . . . . ?
C48 C49 C50 C55 2.5(15) . . . . ?
C48 C49 C57 C58 69.4(16) . . . . ?
C48 C49 C61 C62 64.4(15) . . . . ?
C48 C56 C55 C50 0.7(16) . . . . ?
C48 C56 C55 C54 176.6(14) . . . . ?
C49 C48 C56 N4 -179.1(11) . . . . ?
C49 C48 C56 C55 0.9(16) . . . . ?
C49 C50 C55 C54 -178.4(12) . . . . ?
C49 C50 C55 C56 -2.1(16) . . . . ?
C49 C57 C58 C59 176.4(12) . . . . ?
C49 C61 C62 C63 176.6(11) . . . . ?
C50 C49 C48 C56 -2.0(14) . . . . ?
C50 C49 C57 C58 -47.4(16) . . . . ?
C50 C49 C61 C62 173.1(11) . . . . ?
C50 C55 C56 N4 -179.3(12) . . . . ?
C51 C50 C49 C57 -52(2) . . . . ?
C51 C50 C49 C61 71.1(18) . . . . ?
C51 C50 C55 C54 0(2) . . . . ?
C51 C50 C55 C56 176.2(13) . . . . ?
C54 C55 C56 N4 -3(2) . . . . ?
C55 C50 C49 C57 126.5(13) . . . . ?
C55 C50 C49 C61 -110.9(13) . . . . ?
C56 C48 C49 C57 -126.2(13) . . . . ?
C56 C48 C49 C61 110.6(12) . . . . ?
C57 C49 C61 C62 -61.5(15) . . . . ?
C57 C58 C59 C60 -170.1(12) . . . . ?
C58 C57 C49 C61 -168.4(12) . . . . ?
C61 C62 C63 C64 -178.0(11) . . . . ?

loop_
_smtbx_masks_void_nr
_smtbx_masks_void_average_x
_smtbx_masks_void_average_y
_smtbx_masks_void_average_z
_smtbx_masks_void_volume
_smtbx_masks_void_count_electrons
_smtbx_masks_void_content
1 0.395 0.152 0.252 103.6 23.3 '0.5 CH2Cl2'
2 0.395 0.348 0.752 103.6 26.2 '0.5 CH2Cl2'
3 0.605 0.652 0.248 103.6 21.9 '0.5 CH2Cl2'
4 0.605 0.848 0.748 103.6 24.8 '0.5 CH2Cl2'
